data_8105352
loop_
_publ_author_name
'Li, Ting-Ting'
'Qin, Yu-Cai'
'Chen, Bao-Kuan'

_publ_section_title
;
 The crystal structure of poly[(\m10-5-carboxyisophthalato-\k10
 O)disodium], C9H4Na2O6
;
_journal_issue 4
_journal_name_full 'Zeitschrift f\"ur Kristallographie - New Crystal Structures'
_journal_page_first 987
_journal_page_last 988
_journal_paper_doi 10.1515/ncrs-2020-0143
_journal_volume 235
_journal_year 2020
_chemical_formula_moiety ' C9 H4 Na2 O6'
_chemical_formula_sum 'C9 H4 Na2 O6'
_chemical_formula_weight 254.10
_space_group_crystal_system monoclinic
_space_group_IT_number 15
_space_group_name_Hall '-C 2yc'
_space_group_name_H-M_alt 'C 1 2/c 1'
_atom_sites_solution_hydrogens mixed
_cell_angle_alpha 90
_cell_angle_beta 101.360(4)
_cell_angle_gamma 90
_cell_formula_units_Z 4
_cell_length_a 14.6828(15)
_cell_length_b 9.8602(10)
_cell_length_c 6.5024(7)
_cell_measurement_reflns_used 838
_cell_measurement_temperature 173(2)
_cell_measurement_theta_max 25.23
_cell_measurement_theta_min 4.28
_cell_volume 922.94(17)
_computing_cell_refinement 'SAINT v8.37A (Bruker, 2015) [1]'
_computing_data_collection 'Bruker APEX-II'
_computing_data_reduction 'SAINT v8.37A (Bruker, 2015) [1]'
_computing_molecular_graphics 'Olex2 (Dolomanov et al., 2009) [3]'
_computing_publication_material 'Olex2 (Dolomanov et al., 2009) [3]'
_computing_structure_refinement 'ShelXL (Sheldrick, 2015) [2]'
_computing_structure_solution 'ShelXT (Sheldrick, 2015) [2]'
_diffrn_ambient_temperature 173.0
_diffrn_measured_fraction_theta_full 0.982
_diffrn_measured_fraction_theta_max 0.982
_diffrn_measurement_device_type 'CCD area detector'
_diffrn_measurement_method 'phi and omega scans'
_diffrn_radiation_monochromator graphite
_diffrn_radiation_type MoK\a
_diffrn_radiation_wavelength 0.71073
_diffrn_reflns_av_R_equivalents 0.0363
_diffrn_reflns_av_unetI/netI 0.0373
_diffrn_reflns_Laue_measured_fraction_full 0.982
_diffrn_reflns_Laue_measured_fraction_max 0.982
_diffrn_reflns_limit_h_max 17
_diffrn_reflns_limit_h_min -17
_diffrn_reflns_limit_k_max 11
_diffrn_reflns_limit_k_min -9
_diffrn_reflns_limit_l_max 7
_diffrn_reflns_limit_l_min -7
_diffrn_reflns_number 2184
_diffrn_reflns_point_group_measured_fraction_full 0.982
_diffrn_reflns_point_group_measured_fraction_max 0.982
_diffrn_reflns_theta_full 25.239
_diffrn_reflns_theta_max 25.239
_diffrn_reflns_theta_min 3.835
_exptl_absorpt_coefficient_mu 0.231
_exptl_absorpt_correction_T_max 0.7452
_exptl_absorpt_correction_T_min 0.6603
_exptl_absorpt_correction_type multi-scan
_exptl_absorpt_process_details 'SADABS (Bruker, 2013)'
_exptl_crystal_colour colorless
_exptl_crystal_density_diffrn 1.829
_exptl_crystal_density_meas .
_exptl_crystal_density_method 'not measured'
_exptl_crystal_description block
_exptl_crystal_F_000 512
_exptl_crystal_size_max 0.23
_exptl_crystal_size_mid 0.18
_exptl_crystal_size_min 0.17
_refine_diff_density_max 0.277
_refine_diff_density_min -0.243
_refine_diff_density_rms 0.057
_refine_ls_extinction_coef .
_refine_ls_extinction_method none
_refine_ls_goodness_of_fit_ref 1.042
_refine_ls_hydrogen_treatment mixed
_refine_ls_matrix_type full
_refine_ls_number_parameters 82
_refine_ls_number_reflns 823
_refine_ls_number_restraints 0
_refine_ls_restrained_S_all 1.042
_refine_ls_R_factor_all 0.0535
_refine_ls_R_factor_gt 0.0337
_refine_ls_shift/su_max 0.000
_refine_ls_shift/su_mean 0.000
_refine_ls_structure_factor_coef Fsqd
_refine_ls_weighting_details 'w=1/[\s^2^(Fo^2^)+(0.0289P)^2^+1.2741P] where P=(Fo^2^+2Fc^2^)/3'
_refine_ls_weighting_scheme calc
_refine_ls_wR_factor_gt 0.0707
_refine_ls_wR_factor_ref 0.0775
_reflns_Friedel_coverage 0.000
_reflns_Friedel_fraction_full .
_reflns_Friedel_fraction_max .
_reflns_number_gt 632
_reflns_number_total 823
_reflns_threshold_expression 'I > 2\s(I)'
_cod_data_source_file suppl_ncrs-2020-0143_suppl.cif
_cod_data_source_block 1
_cod_original_sg_symbol_H-M 'C  2/c '
_cod_database_code 8105352
_shelx_space_group_comment
;
The symmetry employed for this shelxl refinement is uniquely defined
by the following loop, which should always be used as a source of
symmetry information in preference to the above space-group names.
They are only intended as comments.
;
_shelx_estimated_absorpt_t_max 0.962
_shelx_estimated_absorpt_t_min 0.949
_olex2_refinement_description
;
1. Fixed Uiso
 At 1.2 times of:
  All C(H) groups, All O(H) groups
2. Others
 Fixed Sof: H2A(0.5)
3.a Aromatic/amide H refined with riding coordinates:
 C2(H2), C4(H4)
;

loop_
_space_group_symop_operation_xyz
'x, y, z'
'-x, y, -z+1/2'
'x+1/2, y+1/2, z'
'-x+1/2, y+1/2, -z+1/2'
'-x, -y, -z'
'x, -y, z-1/2'
'-x+1/2, -y+1/2, -z'
'x+1/2, -y+1/2, z-1/2'

loop_
_atom_site_label
_atom_site_type_symbol
_atom_site_fract_x
_atom_site_fract_y
_atom_site_fract_z
_atom_site_U_iso_or_equiv
_atom_site_adp_type
_atom_site_occupancy
_atom_site_site_symmetry_order
_atom_site_calc_flag
_atom_site_refinement_flags_posn
_atom_site_refinement_flags_adp
_atom_site_refinement_flags_occupancy
_atom_site_disorder_assembly
_atom_site_disorder_group
C1 C 0.000000 0.2994(3) 0.250000 0.0104(7) Uani 1 2 d S T P . .
C2 C 0.08153(14) 0.3710(2) 0.3226(3) 0.0111(5) Uani 1 1 d . . . . .
H2 H 0.137457 0.322938 0.374165 0.013 Uiso 1 1 calc R . . . .
C3 C 0.08230(13) 0.5117(2) 0.3209(3) 0.0107(5) Uani 1 1 d . . . . .
C4 C 0.000000 0.5828(3) 0.250000 0.0104(6) Uani 1 2 d S T P . .
H4 H -0.000001 0.679143 0.250002 0.013 Uiso 1 2 calc RS T P . .
C5 C 0.000000 0.1460(3) 0.250000 0.0122(7) Uani 1 2 d S T P . .
C6 C 0.17246(14) 0.5822(2) 0.4035(3) 0.0112(5) Uani 1 1 d . . . . .
Na1 Na 0.14630(6) 0.92863(9) 0.20364(13) 0.0175(3) Uani 1 1 d . . . . .
O1 O 0.06809(10) 0.08735(16) 0.3630(2) 0.0160(4) Uani 1 1 d . . . . .
O2 O 0.17361(10) 0.71312(15) 0.3928(2) 0.0176(4) Uani 1 1 d . . . . .
H2A H 0.229(3) 0.742(6) 0.458(8) 0.021 Uiso 0.5 1 d R . . . .
O3 O 0.24162(9) 0.51524(16) 0.4837(2) 0.0156(4) Uani 1 1 d . . . . .

loop_
_atom_site_aniso_label
_atom_site_aniso_U_11
_atom_site_aniso_U_22
_atom_site_aniso_U_33
_atom_site_aniso_U_23
_atom_site_aniso_U_13
_atom_site_aniso_U_12
C1 0.0127(15) 0.0121(17) 0.0067(15) 0.000 0.0023(12) 0.000
C2 0.0084(10) 0.0152(12) 0.0091(11) 0.0013(9) 0.0005(9) 0.0018(9)
C3 0.0112(11) 0.0137(12) 0.0076(11) 0.0003(9) 0.0026(8) -0.0005(9)
C4 0.0127(15) 0.0096(15) 0.0092(14) 0.000 0.0025(12) 0.000
C5 0.0133(15) 0.0123(17) 0.0115(15) 0.000 0.0041(13) 0.000
C6 0.0103(11) 0.0144(12) 0.0083(11) 0.0005(9) 0.0008(9) -0.0012(9)
Na1 0.0157(5) 0.0178(5) 0.0174(5) -0.0002(4) -0.0004(4) 0.0017(4)
O1 0.0158(8) 0.0123(8) 0.0176(8) 0.0011(7) -0.0023(7) 0.0039(7)
O2 0.0141(8) 0.0100(9) 0.0254(9) 0.0011(7) -0.0041(7) -0.0033(7)
O3 0.0102(8) 0.0141(9) 0.0203(8) -0.0004(7) -0.0025(6) 0.0012(6)

loop_
_atom_type_symbol
_atom_type_description
_atom_type_scat_dispersion_real
_atom_type_scat_dispersion_imag
_atom_type_scat_source
C C 0.0033 0.0016 'International Tables Vol C Tables 4.2.6.8 and 6.1.1.4'
H H 0.0000 0.0000 'International Tables Vol C Tables 4.2.6.8 and 6.1.1.4'
Na Na 0.0362 0.0249 'International Tables Vol C Tables 4.2.6.8 and 6.1.1.4'
O O 0.0106 0.0060 'International Tables Vol C Tables 4.2.6.8 and 6.1.1.4'

loop_
_geom_angle_atom_site_label_1
_geom_angle_atom_site_label_2
_geom_angle_atom_site_label_3
_geom_angle
_geom_angle_site_symmetry_1
_geom_angle_site_symmetry_3
C2 C1 C2 119.0(3) 2 .
C2 C1 C5 120.52(14) 2 .
C2 C1 C5 120.52(14) . .
C1 C2 H2 119.6 . .
C3 C2 C1 120.9(2) . .
C3 C2 H2 119.6 . .
C2 C3 C4 119.8(2) . .
C2 C3 C6 117.98(17) . .
C4 C3 C6 122.2(2) . .
C3 C4 C3 119.7(3) 2 .
C3 C4 H4 120.2 2 .
C3 C4 H4 120.2 . .
C1 C5 Na1 133.91(4) . 1_545
C1 C5 Na1 133.91(4) . 2_545
Na1 C5 Na1 92.19(9) 2_545 1_545
O1 C5 C1 117.36(15) 2 .
O1 C5 C1 117.36(15) . .
O1 C5 Na1 41.49(10) . 1_545
O1 C5 Na1 96.41(16) . 2_545
O1 C5 Na1 41.49(10) 2 2_545
O1 C5 Na1 96.41(16) 2 1_545
O1 C5 O1 125.3(3) . 2
O2 C6 C3 117.65(17) . .
O3 C6 C3 119.82(19) . .
O3 C6 O2 122.50(18) . .
C5 Na1 Na1 86.54(4) 1_565 6_575
C5 Na1 Na1 60.62(2) 1_565 6_576
C5 Na1 H2A 132.3(13) 1_565 .
Na1 Na1 Na1 133.18(5) 6_575 6_576
Na1 Na1 H2A 141.1(13) 6_575 .
Na1 Na1 H2A 77.4(12) 6_576 .
O1 Na1 C5 21.22(4) 1_565 1_565
O1 Na1 C5 85.20(5) 6_565 1_565
O1 Na1 Na1 103.47(5) 1_565 6_575
O1 Na1 Na1 145.49(5) 6_565 6_576
O1 Na1 Na1 39.70(4) 6_565 6_575
O1 Na1 Na1 39.42(4) 1_565 6_576
O1 Na1 O1 106.39(6) 6_565 1_565
O1 Na1 O2 114.23(6) 1_565 .
O1 Na1 O2 115.30(6) 6_565 .
O1 Na1 H2A 130.3(11) 6_565 .
O1 Na1 H2A 113.9(13) 1_565 .
O1 Na1 O3 78.24(6) 6_565 4
O1 Na1 O3 116.14(7) 1_565 4
O1 Na1 O3 77.47(6) 1_565 7_566
O1 Na1 O3 163.47(7) 6_565 7_566
O2 Na1 C5 126.95(6) . 1_565
O2 Na1 Na1 140.91(6) . 6_575
O2 Na1 Na1 85.03(4) . 6_576
O2 Na1 H2A 19.9(11) . .
O3 Na1 C5 97.49(5) 7_566 1_565
O3 Na1 C5 111.31(6) 4 1_565
O3 Na1 Na1 116.76(5) 4 6_576
O3 Na1 Na1 42.21(4) 7_566 6_576
O3 Na1 Na1 42.76(4) 4 6_575
O3 Na1 Na1 123.95(5) 7_566 6_575
O3 Na1 O2 76.05(6) 7_566 .
O3 Na1 O2 120.34(6) 4 .
O3 Na1 H2A 107.1(13) 4 .
O3 Na1 H2A 58.2(11) 7_566 .
O3 Na1 O3 85.63(5) 4 7_566
C5 O1 Na1 141.74(13) . 6_566
C5 O1 Na1 117.29(12) . 1_545
Na1 O1 Na1 100.88(6) 6_566 1_545
C6 O2 Na1 152.98(14) . .
C6 O2 H2A 108(4) . .
Na1 O2 H2A 90(4) . .
C6 O3 Na1 124.50(13) . 4_545
C6 O3 Na1 126.81(14) . 7_566
Na1 O3 Na1 95.03(6) 4_545 7_566

loop_
_geom_bond_atom_site_label_1
_geom_bond_atom_site_label_2
_geom_bond_distance
_geom_bond_site_symmetry_2
C1 C2 1.390(2) 2
C1 C2 1.390(2) .
C1 C5 1.512(4) .
C2 H2 0.9500 .
C2 C3 1.388(3) .
C3 C4 1.394(3) .
C3 C6 1.498(3) .
C4 H4 0.9500 .
C5 Na1 3.091(2) 2_545
C5 Na1 3.091(2) 1_545
C5 O1 1.259(2) .
C5 O1 1.259(2) 2
C6 O2 1.293(3) .
C6 O3 1.237(2) .
Na1 Na1 3.5428(8) 6_575
Na1 Na1 3.5428(8) 6_576
Na1 O1 2.2909(17) 6_565
Na1 O1 2.3045(18) 1_565
Na1 O2 2.4484(18) .
Na1 H2A 2.61(5) .
Na1 O3 2.4145(17) 7_566
Na1 O3 2.3896(17) 4
O2 H2A 0.89(4) .
